data_7047662
loop_
_publ_author_name
'B\"oserle, Ji\<r\'i'
'Zhigulin, Grigory'
'Ketkov, Sergey'
'Jambor, Roman'
'R\%u\<Zi\<cka, Ale\<s'
'Dost\'al, Libor'

_publ_section_title
;
 Diverse reactivity of a boraguanidinato germylene toward organic
 pseudohalides.
;
_journal_issue 42
_journal_name_full 'Dalton transactions (Cambridge, England : 2003)'
_journal_page_first 14880
_journal_page_last 14883
_journal_paper_doi 10.1039/c8dt03357a
_journal_volume 47
_journal_year 2018
_chemical_formula_moiety 'C33 H47 B Ge N4 O'
_chemical_formula_sum 'C33 H47 B Ge N4 O'
_chemical_formula_weight 599.14
_space_group_crystal_system orthorhombic
_space_group_IT_number 19
_space_group_name_Hall 'P 2ac 2ab'
_space_group_name_H-M_alt 'P 21 21 21'
_symmetry_space_group_name_Hall 'P 2ac 2ab'
_symmetry_space_group_name_H-M 'P 21 21 21'
_atom_sites_solution_hydrogens geom
_audit_creation_method 'APEX3 v2016.5-0'
_audit_update_record
;
2018-08-06 deposited with the CCDC.
2018-09-27 downloaded from the CCDC.
;
_cell_angle_alpha 90
_cell_angle_beta 90
_cell_angle_gamma 90
_cell_formula_units_Z 4
_cell_length_a 8.3231(19)
_cell_length_b 18.979(4)
_cell_length_c 19.558(4)
_cell_measurement_reflns_used 29344
_cell_measurement_temperature 150(2)
_cell_measurement_theta_max 27.5
_cell_measurement_theta_min 1
_cell_volume 3089.5(11)
_computing_cell_refinement 'APEX3 v2016.5-0 (Bruker AXS)'
_computing_data_collection 'Bruker Instrument Service vV6.2.3'
_computing_data_reduction 'SAINT V8.37A (Bruker AXS Inc., 2015)'
_computing_molecular_graphics 'Platon (Spek, 2009)'
_computing_publication_material 'Platon (Spek, 2009)'
_computing_structure_refinement 'SHELXL-2014/7 (Sheldrick, 2014)'
_computing_structure_solution 'XT, VERSION 2014/5'
_diffrn_ambient_temperature 150(2)
_diffrn_detector_area_resol_mean 10.4167
_diffrn_measured_fraction_theta_full 0.997
_diffrn_measured_fraction_theta_max 0.994
_diffrn_measurement_device_type 'Bruker D8 - Venture'
_diffrn_measurement_method '\f and \w scans to fill the Ewald sphere'
_diffrn_radiation_type MoK\a
_diffrn_radiation_wavelength 0.71073
_diffrn_reflns_av_R_equivalents 0.0960
_diffrn_reflns_av_unetI/netI 0.0908
_diffrn_reflns_Laue_measured_fraction_full 0.997
_diffrn_reflns_Laue_measured_fraction_max 0.994
_diffrn_reflns_limit_h_max 8
_diffrn_reflns_limit_h_min -10
_diffrn_reflns_limit_k_max 24
_diffrn_reflns_limit_k_min -22
_diffrn_reflns_limit_l_max 25
_diffrn_reflns_limit_l_min -24
_diffrn_reflns_number 29267
_diffrn_reflns_point_group_measured_fraction_full 0.998
_diffrn_reflns_point_group_measured_fraction_max 0.995
_diffrn_reflns_theta_full 25.242
_diffrn_reflns_theta_max 27.507
_diffrn_reflns_theta_min 2.146
_diffrn_source 'sealed X-ray tube'
_exptl_absorpt_coefficient_mu 1.024
_exptl_absorpt_correction_T_max 0.7456
_exptl_absorpt_correction_T_min 0.4719
_exptl_absorpt_correction_type multi-scan
_exptl_absorpt_process_details
;
SADABS-2016/2 - Bruker AXS area detector
scaling and absorption correction
;
_exptl_crystal_colour colourless
_exptl_crystal_density_diffrn 1.288
_exptl_crystal_description block
_exptl_crystal_F_000 1272
_exptl_crystal_size_max 0.28
_exptl_crystal_size_mid 0.25
_exptl_crystal_size_min 0.25
_refine_diff_density_max 1.882
_refine_diff_density_min -2.196
_refine_diff_density_rms 0.180
_refine_ls_abs_structure_details
;
 Refined as a perfect inversion twin.
;
_refine_ls_extinction_method none
_refine_ls_goodness_of_fit_ref 1.217
_refine_ls_hydrogen_treatment constr
_refine_ls_matrix_type full
_refine_ls_number_parameters 369
_refine_ls_number_reflns 7047
_refine_ls_number_restraints 18
_refine_ls_restrained_S_all 1.217
_refine_ls_R_factor_all 0.1249
_refine_ls_R_factor_gt 0.1063
_refine_ls_shift/su_max 0.003
_refine_ls_shift/su_mean 0.000
_refine_ls_structure_factor_coef Fsqd
_refine_ls_weighting_details 'w=1/[\s^2^(Fo^2^)+(0.0496P)^2^+47.1776P] where P=(Fo^2^+2Fc^2^)/3'
_refine_ls_weighting_scheme calc
_refine_ls_wR_factor_gt 0.2785
_refine_ls_wR_factor_ref 0.2857
_reflns_Friedel_coverage 0.779
_reflns_Friedel_fraction_full 0.999
_reflns_Friedel_fraction_max 0.997
_reflns_number_gt 5914
_reflns_number_total 7047
_reflns_threshold_expression 'I > 2\s(I)'
_cod_data_source_file c8dt03357a2.cif
_cod_data_source_block 5
_cod_depositor_comments 'Adding full bibliography for 7047661--7047664.cif.'
_cod_database_code 7047662
_shelx_space_group_comment
;
The symmetry employed for this shelxl refinement is uniquely defined
by the following loop, which should always be used as a source of
symmetry information in preference to the above space-group names.
They are only intended as comments.
;
_exptl_absorpt_special_details
;
The ratio of minimum to maximum
apparent transmission was 0.633
;

loop_
_space_group_symop_operation_xyz
'x, y, z'
'-x+1/2, -y, z+1/2'
'-x, y+1/2, -z+1/2'
'x+1/2, -y+1/2, -z'

loop_
_atom_site_label
_atom_site_type_symbol
_atom_site_fract_x
_atom_site_fract_y
_atom_site_fract_z
_atom_site_U_iso_or_equiv
_atom_site_adp_type
_atom_site_occupancy
_atom_site_site_symmetry_order
_atom_site_calc_flag
_atom_site_refinement_flags_posn
_atom_site_refinement_flags_adp
Ge1 Ge 0.31701(19) 0.28699(8) 0.68836(7) 0.0217(4) Uani 1 1 d . .
O1 O 0.4137(13) 0.4915(5) 0.6752(5) 0.023(2) Uani 1 1 d . .
N1 N 0.2503(13) 0.3062(6) 0.7748(5) 0.015(2) Uani 1 1 d . U
B1 B 0.2833(15) 0.3707(7) 0.8156(8) 0.014(3) Uani 1 1 d . .
C1 C 0.3935(17) 0.4349(7) 0.7040(7) 0.017(3) Uani 1 1 d . .
N2 N 0.3377(13) 0.4319(5) 0.7713(5) 0.011(2) Uani 1 1 d . U
C2 C 0.1966(18) 0.2400(6) 0.8058(7) 0.022(3) Uani 1 1 d . .
N3 N 0.2725(12) 0.3781(6) 0.8869(5) 0.013(2) Uani 1 1 d . .
C3 C 0.3091(18) 0.1928(6) 0.8317(7) 0.021(3) Uani 1 1 d . .
C4 C 0.255(2) 0.1292(10) 0.8582(8) 0.038(4) Uani 1 1 d . .
H4 H 0.3301 0.0962 0.8758 0.045 Uiso 1 1 calc R U
N4 N 0.4347(13) 0.3693(5) 0.6737(5) 0.014(2) Uani 1 1 d . U
C5 C 0.094(2) 0.1133(9) 0.8593(8) 0.033(4) Uani 1 1 d . .
H5 H 0.0588 0.0709 0.8804 0.039 Uiso 1 1 calc R U
C6 C -0.015(2) 0.1568(8) 0.8309(7) 0.026(3) Uani 1 1 d . .
H6 H -0.1245 0.1429 0.8288 0.032 Uiso 1 1 calc R U
C7 C 0.0314(16) 0.2226(6) 0.8044(7) 0.018(3) Uani 1 1 d . .
C8 C 0.4884(18) 0.2076(10) 0.8295(8) 0.033(4) Uani 1 1 d . .
H8A H 0.5374 0.1804 0.7923 0.049 Uiso 1 1 calc R U
H8B H 0.5372 0.1939 0.8731 0.049 Uiso 1 1 calc R U
H8C H 0.5062 0.2580 0.8216 0.049 Uiso 1 1 calc R U
C9 C -0.0931(18) 0.2729(9) 0.7747(9) 0.033(4) Uani 1 1 d . .
H9A H -0.0563 0.2898 0.7300 0.050 Uiso 1 1 calc R U
H9B H -0.1073 0.3131 0.8056 0.050 Uiso 1 1 calc R U
H9C H -0.1957 0.2482 0.7693 0.050 Uiso 1 1 calc R U
C10 C 0.2935(16) 0.5022(6) 0.7950(5) 0.012(2) Uani 1 1 d . .
C12 C 0.3627(18) 0.6142(7) 0.8428(7) 0.021(3) Uani 1 1 d . .
H12 H 0.4416 0.6463 0.8589 0.026 Uiso 1 1 calc R U
C11 C 0.4110(16) 0.5504(6) 0.8157(7) 0.018(3) Uani 1 1 d . .
C13 C 0.200(2) 0.6326(7) 0.8469(7) 0.025(3) Uani 1 1 d . .
H13 H 0.1686 0.6764 0.8662 0.030 Uiso 1 1 calc R U
C14 C 0.0863(18) 0.5871(7) 0.8229(7) 0.023(3) Uani 1 1 d . .
H14 H -0.0238 0.6002 0.8243 0.028 Uiso 1 1 calc R U
C15 C 0.1296(16) 0.5212(6) 0.7964(6) 0.014(3) Uani 1 1 d . .
C16 C 0.5899(16) 0.5345(7) 0.8077(9) 0.022(3) Uani 1 1 d . .
H16A H 0.6339 0.5627 0.7702 0.033 Uiso 1 1 calc R U
H16B H 0.6045 0.4843 0.7976 0.033 Uiso 1 1 calc R U
H16C H 0.6461 0.5463 0.8502 0.033 Uiso 1 1 calc R U
C17 C 0.0058(19) 0.4711(8) 0.7656(8) 0.024(3) Uani 1 1 d . .
H17A H -0.0931 0.4971 0.7555 0.036 Uiso 1 1 calc R U
H17B H -0.0176 0.4333 0.7983 0.036 Uiso 1 1 calc R U
H17C H 0.0487 0.4507 0.7233 0.036 Uiso 1 1 calc R U
C18 C 0.1433(17) 0.3428(7) 0.9250(7) 0.021(3) Uani 1 1 d . .
H18 H 0.0916 0.3103 0.8913 0.026 Uiso 1 1 calc R U
C19 C 0.0074(19) 0.3923(9) 0.9493(9) 0.031(4) Uani 1 1 d . .
H19A H -0.0156 0.4270 0.9136 0.047 Uiso 1 1 calc R U
H19B H 0.0411 0.4166 0.9911 0.047 Uiso 1 1 calc R U
H19C H -0.0894 0.3645 0.9586 0.047 Uiso 1 1 calc R U
C20 C 0.196(2) 0.2962(9) 0.9833(8) 0.040(4) Uani 1 1 d . .
H20A H 0.2927 0.2700 0.9697 0.060 Uiso 1 1 calc R U
H20B H 0.1102 0.2630 0.9946 0.060 Uiso 1 1 calc R U
H20C H 0.2207 0.3253 1.0233 0.060 Uiso 1 1 calc R U
C21 C 0.3945(16) 0.4203(7) 0.9228(6) 0.012(2) Uani 1 1 d . .
H21 H 0.4474 0.4497 0.8868 0.015 Uiso 1 1 calc R U
C22 C 0.329(2) 0.4727(8) 0.9758(7) 0.027(3) Uani 1 1 d . .
H22A H 0.4177 0.5000 0.9952 0.040 Uiso 1 1 calc R U
H22B H 0.2742 0.4468 1.0124 0.040 Uiso 1 1 calc R U
H22C H 0.2523 0.5046 0.9537 0.040 Uiso 1 1 calc R U
C23 C 0.5267(19) 0.3768(9) 0.9543(9) 0.031(4) Uani 1 1 d . .
H23A H 0.5633 0.3414 0.9212 0.047 Uiso 1 1 calc R U
H23B H 0.4860 0.3531 0.9953 0.047 Uiso 1 1 calc R U
H23C H 0.6167 0.4075 0.9667 0.047 Uiso 1 1 calc R U
C24 C 0.5465(16) 0.3730(7) 0.6139(6) 0.014(3) Uani 1 1 d . .
C25 C 0.5939(18) 0.2965(7) 0.5931(7) 0.023(3) Uani 1 1 d . .
H25A H 0.6416 0.2718 0.6328 0.027 Uiso 1 1 calc R U
H25B H 0.4968 0.2702 0.5788 0.027 Uiso 1 1 calc R U
C26 C 0.7158(16) 0.2979(7) 0.5339(7) 0.021(3) Uani 1 1 d . .
H26 H 0.7440 0.2484 0.5213 0.025 Uiso 1 1 calc R U
C27 C 0.6410(19) 0.3341(8) 0.4720(7) 0.025(3) Uani 1 1 d . .
H27A H 0.7182 0.3341 0.4334 0.030 Uiso 1 1 calc R U
H27B H 0.5435 0.3082 0.4574 0.030 Uiso 1 1 calc R U
C28 C 0.5972(18) 0.4094(8) 0.4908(8) 0.022(3) Uani 1 1 d . .
H28 H 0.5499 0.4338 0.4502 0.026 Uiso 1 1 calc R U
C29 C 0.7498(18) 0.4488(8) 0.5142(7) 0.024(3) Uani 1 1 d . .
H29A H 0.8289 0.4500 0.4764 0.028 Uiso 1 1 calc R U
H29B H 0.7222 0.4980 0.5263 0.028 Uiso 1 1 calc R U
C30 C 0.8224(19) 0.4120(7) 0.5757(7) 0.023(3) Uani 1 1 d . .
H30 H 0.9217 0.4377 0.5901 0.028 Uiso 1 1 calc R U
C31 C 0.7056(16) 0.4099(7) 0.6349(6) 0.018(3) Uani 1 1 d . .
H31A H 0.6822 0.4586 0.6502 0.022 Uiso 1 1 calc R U
H31B H 0.7548 0.3842 0.6737 0.022 Uiso 1 1 calc R U
C32 C 0.4728(18) 0.4084(8) 0.5501(6) 0.020(3) Uani 1 1 d . .
H32A H 0.4403 0.4572 0.5614 0.024 Uiso 1 1 calc R U
H32B H 0.3758 0.3822 0.5356 0.024 Uiso 1 1 calc R U
C33 C 0.8671(18) 0.3359(8) 0.5560(8) 0.026(3) Uani 1 1 d . .
H33A H 0.9462 0.3361 0.5182 0.031 Uiso 1 1 calc R U
H33B H 0.9158 0.3115 0.5957 0.031 Uiso 1 1 calc R U

loop_
_atom_site_aniso_label
_atom_site_aniso_U_11
_atom_site_aniso_U_22
_atom_site_aniso_U_33
_atom_site_aniso_U_23
_atom_site_aniso_U_13
_atom_site_aniso_U_12
Ge1 0.0322(8) 0.0162(6) 0.0167(6) -0.0060(6) 0.0059(6) -0.0110(6)
O1 0.033(6) 0.015(5) 0.020(5) 0.000(4) 0.010(4) 0.000(4)
N1 0.019(4) 0.015(4) 0.011(4) 0.005(3) -0.006(3) -0.011(3)
B1 0.005(6) 0.018(7) 0.018(6) -0.008(6) 0.003(5) 0.001(5)
C1 0.021(7) 0.009(6) 0.021(7) 0.000(5) 0.000(5) 0.000(5)
N2 0.013(4) 0.007(4) 0.013(4) 0.000(3) 0.000(3) -0.002(3)
C2 0.031(7) 0.012(5) 0.022(6) -0.007(5) 0.001(7) -0.011(6)
N3 0.008(5) 0.017(5) 0.012(5) -0.002(4) 0.000(4) -0.001(4)
C3 0.019(7) 0.012(6) 0.030(7) -0.004(5) 0.005(6) -0.003(6)
C4 0.058(12) 0.031(9) 0.025(8) -0.009(7) 0.002(7) -0.003(8)
N4 0.017(4) 0.009(4) 0.016(4) -0.003(3) 0.004(3) 0.005(3)
C5 0.052(11) 0.033(9) 0.013(7) 0.005(6) 0.008(7) -0.018(8)
C6 0.042(9) 0.016(7) 0.021(7) -0.008(5) 0.001(6) -0.015(6)
C7 0.026(7) 0.009(6) 0.020(6) -0.004(5) -0.005(5) -0.005(5)
C8 0.027(8) 0.033(9) 0.038(9) -0.015(7) 0.000(6) 0.005(7)
C9 0.018(8) 0.045(11) 0.037(9) -0.005(7) -0.006(6) -0.016(7)
C10 0.016(6) 0.012(6) 0.007(5) 0.003(4) 0.002(4) -0.001(5)
C12 0.026(8) 0.013(6) 0.026(7) -0.003(5) 0.007(6) -0.008(5)
C11 0.021(7) 0.014(6) 0.018(6) -0.005(6) 0.001(6) 0.002(5)
C13 0.037(9) 0.013(6) 0.025(7) -0.006(5) 0.012(7) 0.007(6)
C14 0.026(7) 0.017(6) 0.028(8) 0.004(6) 0.006(6) 0.002(5)
C15 0.019(7) 0.006(5) 0.016(6) 0.001(4) 0.003(5) -0.002(5)
C16 0.018(7) 0.018(6) 0.031(7) -0.006(6) 0.008(7) -0.006(5)
C17 0.023(8) 0.015(7) 0.034(8) -0.001(6) -0.010(6) 0.004(6)
C18 0.028(8) 0.015(6) 0.021(6) -0.006(5) 0.009(6) -0.013(6)
C19 0.020(8) 0.037(9) 0.036(9) -0.011(7) 0.015(7) 0.000(7)
C20 0.054(11) 0.028(9) 0.037(8) 0.003(7) 0.018(8) -0.027(9)
C21 0.015(6) 0.011(6) 0.010(5) 0.000(5) 0.000(5) -0.001(5)
C22 0.021(7) 0.033(8) 0.026(7) -0.014(6) 0.005(7) -0.001(7)
C23 0.015(7) 0.037(10) 0.043(9) -0.004(8) -0.004(7) 0.005(7)
C24 0.021(7) 0.013(6) 0.007(5) -0.002(4) 0.001(5) -0.006(5)
C25 0.028(8) 0.014(7) 0.025(7) -0.008(6) 0.001(6) 0.002(6)
C26 0.021(7) 0.013(7) 0.029(7) -0.007(5) 0.005(5) -0.005(5)
C27 0.032(9) 0.018(7) 0.023(7) -0.009(5) 0.006(6) -0.005(6)
C28 0.027(8) 0.014(7) 0.025(7) 0.005(6) 0.003(6) -0.001(6)
C29 0.027(7) 0.022(7) 0.021(7) -0.002(6) 0.011(6) -0.005(6)
C30 0.020(7) 0.026(7) 0.023(6) -0.002(5) 0.002(6) -0.007(7)
C31 0.017(7) 0.026(7) 0.012(5) -0.006(5) 0.003(5) -0.001(6)
C32 0.022(7) 0.027(8) 0.011(6) -0.002(5) -0.008(5) -0.003(6)
C33 0.018(7) 0.033(8) 0.027(7) -0.003(6) 0.008(6) -0.001(6)

loop_
_atom_type_symbol
_atom_type_description
_atom_type_scat_dispersion_real
_atom_type_scat_dispersion_imag
_atom_type_scat_source
C C 0.0033 0.0016 'International Tables Vol C Tables 4.2.6.8 and 6.1.1.4'
H H 0.0000 0.0000 'International Tables Vol C Tables 4.2.6.8 and 6.1.1.4'
B B 0.0013 0.0007 'International Tables Vol C Tables 4.2.6.8 and 6.1.1.4'
Ge Ge 0.1547 1.8001 'International Tables Vol C Tables 4.2.6.8 and 6.1.1.4'
N N 0.0061 0.0033 'International Tables Vol C Tables 4.2.6.8 and 6.1.1.4'
O O 0.0106 0.0060 'International Tables Vol C Tables 4.2.6.8 and 6.1.1.4'

loop_
_geom_angle_atom_site_label_1
_geom_angle_atom_site_label_2
_geom_angle_atom_site_label_3
_geom_angle
N1 Ge1 N4 97.8(5)
C2 N1 B1 122.8(10)
C2 N1 Ge1 107.8(8)
B1 N1 Ge1 127.5(9)
N3 B1 N1 127.1(12)
N3 B1 N2 120.5(11)
N1 B1 N2 112.3(11)
O1 C1 N2 121.0(12)
O1 C1 N4 123.0(12)
N2 C1 N4 115.9(11)
C1 N2 C10 110.2(9)
C1 N2 B1 131.8(10)
C10 N2 B1 116.4(9)
C3 C2 C7 120.7(12)
C3 C2 N1 119.9(13)
C7 C2 N1 119.3(12)
B1 N3 C18 120.4(10)
B1 N3 C21 119.0(10)
C18 N3 C21 120.7(10)
C4 C3 C2 118.5(15)
C4 C3 C8 119.4(15)
C2 C3 C8 122.1(13)
C5 C4 C3 120.9(18)
C5 C4 H4 119.6
C3 C4 H4 119.6
C1 N4 C24 115.8(10)
C1 N4 Ge1 122.9(9)
C24 N4 Ge1 119.1(8)
C6 C5 C4 121.0(16)
C6 C5 H5 119.5
C4 C5 H5 119.5
C5 C6 C7 120.8(15)
C5 C6 H6 119.6
C7 C6 H6 119.6
C6 C7 C2 117.8(13)
C6 C7 C9 120.7(13)
C2 C7 C9 121.5(12)
C3 C8 H8A 109.5
C3 C8 H8B 109.5
H8A C8 H8B 109.5
C3 C8 H8C 109.5
H8A C8 H8C 109.5
H8B C8 H8C 109.5
C7 C9 H9A 109.5
C7 C9 H9B 109.5
H9A C9 H9B 109.5
C7 C9 H9C 109.5
H9A C9 H9C 109.5
H9B C9 H9C 109.5
C11 C10 C15 120.2(11)
C11 C10 N2 120.9(11)
C15 C10 N2 118.9(11)
C11 C12 C13 121.4(13)
C11 C12 H12 119.3
C13 C12 H12 119.3
C12 C11 C10 118.7(12)
C12 C11 C16 119.7(12)
C10 C11 C16 121.5(11)
C14 C13 C12 119.5(12)
C14 C13 H13 120.3
C12 C13 H13 120.3
C13 C14 C15 121.0(13)
C13 C14 H14 119.5
C15 C14 H14 119.5
C14 C15 C10 118.9(12)
C14 C15 C17 121.9(12)
C10 C15 C17 119.1(11)
C11 C16 H16A 109.5
C11 C16 H16B 109.5
H16A C16 H16B 109.5
C11 C16 H16C 109.5
H16A C16 H16C 109.5
H16B C16 H16C 109.5
C15 C17 H17A 109.5
C15 C17 H17B 109.5
H17A C17 H17B 109.5
C15 C17 H17C 109.5
H17A C17 H17C 109.5
H17B C17 H17C 109.5
N3 C18 C20 115.9(13)
N3 C18 C19 114.6(12)
C20 C18 C19 109.8(13)
N3 C18 H18 105.2
C20 C18 H18 105.2
C19 C18 H18 105.2
C18 C19 H19A 109.5
C18 C19 H19B 109.5
H19A C19 H19B 109.5
C18 C19 H19C 109.5
H19A C19 H19C 109.5
H19B C19 H19C 109.5
C18 C20 H20A 109.5
C18 C20 H20B 109.5
H20A C20 H20B 109.5
C18 C20 H20C 109.5
H20A C20 H20C 109.5
H20B C20 H20C 109.5
N3 C21 C23 113.6(11)
N3 C21 C22 115.4(11)
C23 C21 C22 109.8(12)
N3 C21 H21 105.7
C23 C21 H21 105.7
C22 C21 H21 105.7
C21 C22 H22A 109.5
C21 C22 H22B 109.5
H22A C22 H22B 109.5
C21 C22 H22C 109.5
H22A C22 H22C 109.5
H22B C22 H22C 109.5
C21 C23 H23A 109.5
C21 C23 H23B 109.5
H23A C23 H23B 109.5
C21 C23 H23C 109.5
H23A C23 H23C 109.5
H23B C23 H23C 109.5
N4 C24 C32 113.9(11)
N4 C24 C31 110.1(9)
C32 C24 C31 110.8(11)
N4 C24 C25 108.5(10)
C32 C24 C25 107.2(10)
C31 C24 C25 105.9(11)
C26 C25 C24 110.3(11)
C26 C25 H25A 109.6
C24 C25 H25A 109.6
C26 C25 H25B 109.6
C24 C25 H25B 109.6
H25A C25 H25B 108.1
C33 C26 C27 110.7(12)
C33 C26 C25 110.0(11)
C27 C26 C25 109.7(12)
C33 C26 H26 108.8
C27 C26 H26 108.8
C25 C26 H26 108.8
C28 C27 C26 109.2(11)
C28 C27 H27A 109.8
C26 C27 H27A 109.8
C28 C27 H27B 109.8
C26 C27 H27B 109.8
H27A C27 H27B 108.3
C27 C28 C29 109.3(12)
C27 C28 C32 109.2(12)
C29 C28 C32 109.4(12)
C27 C28 H28 109.7
C29 C28 H28 109.7
C32 C28 H28 109.7
C30 C29 C28 109.9(12)
C30 C29 H29A 109.7
C28 C29 H29A 109.7
C30 C29 H29B 109.7
C28 C29 H29B 109.7
H29A C29 H29B 108.2
C31 C30 C29 111.3(13)
C31 C30 C33 108.7(11)
C29 C30 C33 109.3(12)
C31 C30 H30 109.2
C29 C30 H30 109.2
C33 C30 H30 109.2
C30 C31 C24 110.9(10)
C30 C31 H31A 109.5
C24 C31 H31A 109.5
C30 C31 H31B 109.5
C24 C31 H31B 109.5
H31A C31 H31B 108.0
C24 C32 C28 110.1(12)
C24 C32 H32A 109.6
C28 C32 H32A 109.6
C24 C32 H32B 109.6
C28 C32 H32B 109.6
H32A C32 H32B 108.2
C26 C33 C30 108.5(12)
C26 C33 H33A 110.0
C30 C33 H33A 110.0
C26 C33 H33B 110.0
C30 C33 H33B 110.0
H33A C33 H33B 108.4

loop_
_geom_bond_atom_site_label_1
_geom_bond_atom_site_label_2
_geom_bond_distance
Ge1 N1 1.817(11)
Ge1 N4 1.865(11)
O1 C1 1.223(16)
N1 C2 1.464(16)
N1 B1 1.485(17)
B1 N3 1.404(18)
B1 N2 1.519(18)
C1 N2 1.398(16)
C1 N4 1.422(16)
N2 C10 1.459(15)
C2 C3 1.39(2)
C2 C7 1.41(2)
N3 C18 1.470(16)
N3 C21 1.472(16)
C3 C4 1.39(2)
C3 C8 1.52(2)
C4 C5 1.37(3)
C4 H4 0.9500
N4 C24 1.495(16)
C5 C6 1.35(3)
C5 H5 0.9500
C6 C7 1.406(19)
C6 H6 0.9500
C7 C9 1.52(2)
C8 H8A 0.9800
C8 H8B 0.9800
C8 H8C 0.9800
C9 H9A 0.9800
C9 H9B 0.9800
C9 H9C 0.9800
C10 C11 1.399(18)
C10 C15 1.411(19)
C12 C11 1.381(18)
C12 C13 1.40(2)
C12 H12 0.9500
C11 C16 1.527(18)
C13 C14 1.36(2)
C13 H13 0.9500
C14 C15 1.401(18)
C14 H14 0.9500
C15 C17 1.526(19)
C16 H16A 0.9800
C16 H16B 0.9800
C16 H16C 0.9800
C17 H17A 0.9800
C17 H17B 0.9800
C17 H17C 0.9800
C18 C20 1.51(2)
C18 C19 1.54(2)
C18 H18 1.0000
C19 H19A 0.9800
C19 H19B 0.9800
C19 H19C 0.9800
C20 H20A 0.9800
C20 H20B 0.9800
C20 H20C 0.9800
C21 C23 1.51(2)
C21 C22 1.537(18)
C21 H21 1.0000
C22 H22A 0.9800
C22 H22B 0.9800
C22 H22C 0.9800
C23 H23A 0.9800
C23 H23B 0.9800
C23 H23C 0.9800
C24 C32 1.544(18)
C24 C31 1.554(18)
C24 C25 1.559(18)
C25 C26 1.539(19)
C25 H25A 0.9900
C25 H25B 0.9900
C26 C33 1.514(19)
C26 C27 1.52(2)
C26 H26 1.0000
C27 C28 1.52(2)
C27 H27A 0.9900
C27 H27B 0.9900
C28 C29 1.54(2)
C28 C32 1.56(2)
C28 H28 1.0000
C29 C30 1.52(2)
C29 H29A 0.9900
C29 H29B 0.9900
C30 C31 1.513(18)
C30 C33 1.54(2)
C30 H30 1.0000
C31 H31A 0.9900
C31 H31B 0.9900
C32 H32A 0.9900
C32 H32B 0.9900
C33 H33A 0.9900
C33 H33B 0.9900
